data_2105741
loop_
_publ_author_name
'Mol\<canov, Kre\<simir'
'Babi\'c, Darko'
'Koji\'c-Prodi\'c, Biserka'
'Stare, Jernej'
'Maltar-Strme\<cki, Nadica'
'Andro\<s, Lidija'

_publ_section_title
;
 Spin-coupling in dimers of 2,3-dicyano-5,6-dichlorosemiquinone radical
 anions in the crystalline state
;
_journal_coeditor_code BI5007
_journal_issue 1
_journal_name_full 'Acta Crystallographica Section B'
_journal_page_first 181
_journal_page_last 190
_journal_paper_doi 10.1107/S2052520613027170
_journal_volume 70
_journal_year 2014
_chemical_formula_moiety 'C11 H10 Cl2 Li1 N2 O5'
_chemical_formula_sum 'C11 H10 Cl2 Li N2 O5'
_chemical_formula_weight 328.06
_space_group_IT_number 2
_symmetry_cell_setting triclinic
_symmetry_space_group_name_Hall '-P 1'
_symmetry_space_group_name_H-M 'P -1'
_audit_creation_method 'WinGX routine CIF_UPDATE'
_cell_angle_alpha 110.773(5)
_cell_angle_beta 99.693(5)
_cell_angle_gamma 100.335(5)
_cell_formula_units_Z 2
_cell_length_a 6.667(5)
_cell_length_b 10.495(5)
_cell_length_c 11.977(5)
_cell_measurement_reflns_used 2953
_cell_measurement_temperature 120(2)
_cell_measurement_theta_max 76.7220
_cell_measurement_theta_min 4.0763
_cell_volume 745.9(7)
_computing_cell_refinement CrysAlisPro
_computing_data_collection 'CrysAlisPro (Agilent, 2012)'
_computing_data_reduction CrysAlisPro
_computing_molecular_graphics
;
Ortep-3 for Windows (Farrugia, 2012) & Mercury (Macrae et al., 2006)
;
_computing_publication_material
;
WinGX (Farrugia, 2012) & PLATON (Spek, 2003)
;
_computing_structure_refinement 'SHELXL-97 (Sheldrick, 2008)'
_computing_structure_solution 'SHELXS-97 (Sheldrick, 2008)'
_diffrn_ambient_temperature 120(2)
_diffrn_measured_fraction_theta_full 0.942
_diffrn_measured_fraction_theta_max 0.942
_diffrn_measurement_device_type 'Oxford Diffraction Xcalibur CCD, Ruby, Nova'
_diffrn_measurement_method '\w scans'
_diffrn_radiation_monochromator graphite
_diffrn_radiation_source 'fine-focus sealed tube'
_diffrn_radiation_type CuK\a
_diffrn_radiation_wavelength 1.5418
_diffrn_reflns_av_R_equivalents 0.0705
_diffrn_reflns_limit_h_max 8
_diffrn_reflns_limit_h_min -6
_diffrn_reflns_limit_k_max 13
_diffrn_reflns_limit_k_min -10
_diffrn_reflns_limit_l_max 14
_diffrn_reflns_limit_l_min -15
_diffrn_reflns_number 5368
_diffrn_reflns_theta_full 76.92
_diffrn_reflns_theta_max 76.92
_diffrn_reflns_theta_min 4.08
_diffrn_standards_number 0
_exptl_absorpt_coefficient_mu 4.114
_exptl_absorpt_correction_T_max 1.000
_exptl_absorpt_correction_T_min 0.621
_exptl_absorpt_correction_type multi-scan
_exptl_absorpt_process_details 'CrysAlisPro (Agilent, 2012)'
_exptl_crystal_colour 'dark green'
_exptl_crystal_density_diffrn 1.461
_exptl_crystal_density_method 'not measured'
_exptl_crystal_description prism
_exptl_crystal_F_000 334
_exptl_crystal_size_max 0.18
_exptl_crystal_size_mid 0.07
_exptl_crystal_size_min 0.06
_refine_diff_density_max 0.627
_refine_diff_density_min -0.877
_refine_ls_extinction_method none
_refine_ls_goodness_of_fit_ref 1.079
_refine_ls_hydrogen_treatment mixed
_refine_ls_matrix_type full
_refine_ls_number_parameters 257
_refine_ls_number_reflns 2981
_refine_ls_number_restraints 91
_refine_ls_restrained_S_all 1.092
_refine_ls_R_factor_gt 0.1
_refine_ls_shift/su_max 0.001
_refine_ls_structure_factor_coef Fsqd
_refine_ls_weighting_details 'calc w=1/[\s^2^(Fo^2^)+(0.1271P)^2^+4.0961P] where P=(Fo^2^+2Fc^2^)/3'
_refine_ls_weighting_scheme calc
_refine_ls_wR_factor_ref 0.3103
_reflns_number_gt 2204
_reflns_number_total 2981
_reflns_threshold_expression I>2\s(I)
_cod_data_source_file bi5007sup1.cif
_cod_data_source_block LiDDQx2H2OxMe2O
_cod_database_code 2105741

loop_
_symmetry_equiv_pos_as_xyz
'x, y, z'
'-x, -y, -z'

loop_
_atom_site_type_symbol
_atom_site_label
_atom_site_fract_x
_atom_site_fract_y
_atom_site_fract_z
_atom_site_U_iso_or_equiv
_atom_site_adp_type
_atom_site_calc_flag
_atom_site_refinement_flags
_atom_site_occupancy
_atom_site_disorder_assembly
_atom_site_disorder_group
Li Li1 0.3160(18) 0.5055(10) 0.4330(10) 0.036(2) Uani d . 1 . .
O O1 0.2407(8) 0.6714(5) 0.4572(6) 0.0506(14) Uani d . 1 . .
O O2 0.1574(7) 1.1817(4) 0.4743(4) 0.0354(11) Uani d . 1 A .
C C1 0.2200(10) 0.7887(6) 0.4601(7) 0.0383(16) Uani d . 1 A .
C C2 0.3097(9) 0.9166(7) 0.5719(6) 0.0358(15) Uani d D 1 . .
C C3 0.2919(9) 1.0460(6) 0.5758(6) 0.0337(14) Uani d D 1 A .
C C4 0.1828(9) 1.0649(6) 0.4698(6) 0.0311(13) Uani d . 1 . .
C C5 0.1042(10) 0.9372(6) 0.3558(6) 0.0354(14) Uani d D 1 A .
C C6 0.1266(9) 0.8076(6) 0.3521(6) 0.0360(14) Uani d D 1 . .
Cl Cl1B 0.4113(9) 1.2027(4) 0.7133(3) 0.0369(9) Uani d PDU 0.658(6) A 1
Cl Cl2B 0.4507(9) 0.9014(7) 0.7054(4) 0.0453(10) Uani d PDU 0.658(6) A 1
N N2B -0.0562(19) 0.9755(12) 0.1665(11) 0.046(2) Uani d PDU 0.658(6) A 1
N N1B -0.006(2) 0.5903(15) 0.1503(13) 0.061(3) Uani d PDU 0.658(6) A 1
C C7B 0.039(5) 0.678(2) 0.2418(17) 0.047(4) Uani d PDU 0.658(6) A 1
C C8B 0.009(4) 0.959(3) 0.2501(16) 0.044(3) Uani d PDU 0.658(6) A 1
Cl Cl1A 0.0042(15) 0.9544(10) 0.2118(7) 0.0422(19) Uani d PDU 0.342(6) A 2
Cl Cl2A 0.0395(18) 0.6581(11) 0.2036(8) 0.046(2) Uani d PDU 0.342(6) A 2
C C7A 0.419(9) 0.890(7) 0.674(4) 0.048(3) Uani d PDU 0.342(6) A 2
C C8A 0.395(8) 1.174(3) 0.682(3) 0.036(3) Uani d PDU 0.342(6) A 2
N N1A 0.510(3) 0.879(2) 0.7566(16) 0.049(2) Uani d PDU 0.342(6) A 2
N N2A 0.444(3) 1.278(2) 0.7637(18) 0.043(3) Uani d PDU 0.342(6) A 2
O O4 0.1132(8) 0.3356(5) 0.3135(5) 0.0438(12) Uani d D 1 . .
H H4A -0.012(6) 0.365(6) 0.302(6) 0.03 Uiso d D 1 . .
H H4B 0.072(9) 0.252(4) 0.328(6) 0.03 Uiso d D 1 . .
O O5 0.3900(7) 0.4638(4) 0.5826(4) 0.0327(10) Uani d D 1 . .
H H5A 0.325(10) 0.370(3) 0.569(5) 0.03 Uiso d D 1 . .
H H5B 0.395(10) 0.519(5) 0.665(3) 0.03 Uiso d D 1 . .
O O3 0.7187(8) 0.3656(5) 0.2188(4) 0.0405(11) Uani d . 1 . .
C C9 0.6198(13) 0.3127(7) 0.1136(7) 0.0449(17) Uani d . 1 . .
C C10 0.6981(19) 0.2124(12) 0.0172(8) 0.082(3) Uani d . 1 . .
H H10A 0.8297 0.2021 0.0551 0.123 Uiso calc R 1 . .
H H10B 0.7181 0.2487 -0.0440 0.123 Uiso calc R 1 . .
H H10C 0.5967 0.1222 -0.0200 0.123 Uiso calc R 1 . .
C C11 0.4134(19) 0.3420(13) 0.0739(10) 0.089(4) Uani d . 1 . .
H H11A 0.3818 0.4067 0.1443 0.133 Uiso calc R 1 . .
H H11B 0.3041 0.2554 0.0381 0.133 Uiso calc R 1 . .
H H11C 0.4224 0.3826 0.014 0.133 Uiso calc R 1 . .

loop_
_atom_site_aniso_label
_atom_site_aniso_U_11
_atom_site_aniso_U_22
_atom_site_aniso_U_33
_atom_site_aniso_U_12
_atom_site_aniso_U_13
_atom_site_aniso_U_23
Li1 0.049(6) 0.024(5) 0.046(6) 0.017(4) 0.021(5) 0.021(4)
O1 0.055(3) 0.035(2) 0.096(4) 0.030(2) 0.045(3) 0.046(3)
O2 0.042(2) 0.0254(19) 0.062(3) 0.0181(18) 0.030(2) 0.031(2)
C1 0.036(3) 0.031(3) 0.080(5) 0.026(3) 0.040(3) 0.038(3)
C2 0.034(3) 0.041(3) 0.065(4) 0.025(3) 0.032(3) 0.042(3)
C3 0.034(3) 0.027(3) 0.059(4) 0.015(2) 0.029(3) 0.028(3)
C4 0.030(3) 0.023(3) 0.059(4) 0.016(2) 0.028(3) 0.026(3)
C5 0.038(3) 0.027(3) 0.064(4) 0.019(2) 0.031(3) 0.030(3)
C6 0.031(3) 0.024(3) 0.065(4) 0.013(2) 0.025(3) 0.022(3)
Cl1B 0.0443(17) 0.035(2) 0.051(3) 0.0192(18) 0.029(2) 0.0279(16)
Cl2B 0.048(3) 0.0472(17) 0.072(3) 0.0258(18) 0.034(2) 0.044(2)
N2B 0.047(4) 0.037(3) 0.066(6) 0.015(3) 0.035(4) 0.023(4)
N1B 0.064(6) 0.054(6) 0.076(8) 0.018(6) 0.036(6) 0.027(5)
C8B 0.045(4) 0.033(3) 0.068(7) 0.011(3) 0.043(5) 0.023(5)
C7B 0.051(5) 0.053(7) 0.071(10) 0.024(5) 0.048(7) 0.044(6)
Cl1A 0.048(3) 0.034(2) 0.062(6) 0.0202(18) 0.035(4) 0.025(4)
Cl2A 0.047(3) 0.046(4) 0.070(7) 0.027(3) 0.037(5) 0.033(4)
C8A 0.041(4) 0.035(5) 0.055(5) 0.023(4) 0.032(5) 0.029(4)
C7A 0.044(5) 0.049(4) 0.076(5) 0.019(4) 0.034(5) 0.043(5)
N2A 0.047(4) 0.038(5) 0.057(5) 0.019(4) 0.027(4) 0.024(4)
N1A 0.045(5) 0.051(4) 0.076(5) 0.020(4) 0.027(4) 0.044(4)
O3 0.054(3) 0.039(2) 0.041(3) 0.022(2) 0.024(2) 0.020(2)
C9 0.071(5) 0.039(3) 0.038(4) 0.024(3) 0.025(4) 0.019(3)
C10 0.107(8) 0.102(8) 0.034(4) 0.063(7) 0.013(5) 0.009(5)
C11 0.088(8) 0.110(9) 0.062(6) 0.062(7) 0.006(6) 0.016(6)
O4 0.052(3) 0.030(2) 0.061(3) 0.016(2) 0.018(2) 0.026(2)
O5 0.044(2) 0.0241(19) 0.042(2) 0.0146(18) 0.022(2) 0.0189(18)

loop_
_atom_type_symbol
_atom_type_description
_atom_type_scat_dispersion_real
_atom_type_scat_dispersion_imag
_atom_type_scat_source
C C 0.0181 0.0091 'International Tables Vol C Tables 4.2.6.8 and 6.1.1.4'
N N 0.0311 0.018 'International Tables Vol C Tables 4.2.6.8 and 6.1.1.4'
O O 0.0492 0.0322 'International Tables Vol C Tables 4.2.6.8 and 6.1.1.4'
Cl Cl 0.3639 0.7018 'International Tables Vol C Tables 4.2.6.8 and 6.1.1.4'
Li Li 0.0008 0.0003 'International Tables Vol C Tables 4.2.6.8 and 6.1.1.4'
H H 0 0 'International Tables Vol C Tables 4.2.6.8 and 6.1.1.4'

loop_
_geom_angle_atom_site_label_1
_geom_angle_atom_site_label_2
_geom_angle_atom_site_label_3
_geom_angle_site_symmetry_1
_geom_angle_site_symmetry_3
_geom_angle
O1 Li1 O4 . . 116.2(6)
O1 Li1 O5 . 2_666 107.4(5)
O4 Li1 O5 . 2_666 117.7(5)
O1 Li1 O5 . . 116.2(6)
O4 Li1 O5 . . 104.5(5)
O5 Li1 O5 2_666 . 92.8(5)
O1 Li1 Li1 . 2_666 122.5(7)
O4 Li1 Li1 . 2_666 121.2(6)
O5 Li1 Li1 2_666 2_666 46.6(4)
O5 Li1 Li1 . 2_666 46.2(3)
O1 Li1 H4A . . 93.8(11)
O4 Li1 H4A . . 23.1(10)
O5 Li1 H4A 2_666 . 135.2(15)
O5 Li1 H4A . . 112.8(15)
Li1 Li1 H4A 2_666 . 142.6(11)
C1 O1 Li1 . . 166.9(5)
O1 C1 C6 . . 122.4(7)
O1 C1 C2 . . 121.3(7)
C6 C1 C2 . . 116.0(5)
C3 C2 C7A . . 125(3)
C3 C2 C1 . . 121.9(6)
C7A C2 C1 . . 113(3)
C3 C2 Cl2B . . 120.1(6)
C1 C2 Cl2B . . 118.0(4)
C2 C3 C8A . . 122(2)
C2 C3 C4 . . 122.5(6)
C8A C3 C4 . . 115(2)
C2 C3 Cl1B . . 120.9(6)
C4 C3 Cl1B . . 116.6(4)
O2 C4 C3 . . 122.8(6)
O2 C4 C5 . . 121.8(6)
C3 C4 C5 . . 115.3(5)
C6 C5 C8B . . 123.4(12)
C6 C5 C4 . . 121.7(6)
C8B C5 C4 . . 114.8(11)
C6 C5 Cl1A . . 119.1(6)
C4 C5 Cl1A . . 118.7(5)
C5 C6 C1 . . 122.2(6)
C5 C6 C7B . . 122.8(14)
C1 C6 C7B . . 114.7(13)
C5 C6 Cl2A . . 118.1(7)
C1 C6 Cl2A . . 119.6(6)
N2B C8B C5 . . 177(2)
N1B C7B C6 . . 168(2)
N2A C8A C3 . . 169(5)
N1A C7A C2 . . 176(6)
O3 C9 C11 . . 121.4(7)
O3 C9 C10 . . 120.4(8)
C11 C9 C10 . . 118.1(8)
C9 C10 H10A . . 109.5
C9 C10 H10B . . 109.5
H10A C10 H10B . . 109.5
C9 C10 H10C . . 109.5
H10A C10 H10C . . 109.5
H10B C10 H10C . . 109.5
C9 C11 H11A . . 109.5
C9 C11 H11B . . 109.5
H11A C11 H11B . . 109.5
C9 C11 H11C . . 109.5
H11A C11 H11C . . 109.5
H11B C11 H11C . . 109.5
Li1 O4 H4A . . 103(4)
Li1 O4 H4B . . 124(4)
H4A O4 H4B . . 104(4)
Li1 O5 Li1 2_666 . 87.2(5)
Li1 O5 H5A 2_666 . 114(4)
Li1 O5 H5A . . 112(4)
Li1 O5 H5B 2_666 . 107(4)
Li1 O5 H5B . . 129(4)
H5A O5 H5B . . 106(4)

loop_
_geom_bond_atom_site_label_1
_geom_bond_atom_site_label_2
_geom_bond_site_symmetry_2
_geom_bond_distance
Li1 O1 . 1.837(10)
Li1 O4 . 1.931(12)
Li1 O5 2_666 1.980(12)
Li1 O5 . 1.994(11)
Li1 Li1 2_666 2.74(2)
Li1 H4A . 2.34(5)
O1 C1 . 1.251(7)
O2 C4 . 1.252(6)
C1 C6 . 1.435(10)
C1 C2 . 1.456(10)
C2 C3 . 1.369(8)
C2 C7A . 1.453(16)
C2 Cl2B . 1.788(7)
C3 C8A . 1.435(18)
C3 C4 . 1.449(9)
C3 Cl1B . 1.793(7)
C4 C5 . 1.464(9)
C5 C6 . 1.381(7)
C5 C8B . 1.429(15)
C5 Cl1A . 1.824(10)
C6 C7B . 1.457(16)
C6 Cl2A . 1.819(10)
N2B C8B . 1.108(15)
N1B C7B . 1.100(16)
C8A N2A . 1.125(17)
C7A N1A . 1.128(16)
O3 C9 . 1.194(9)
C9 C11 . 1.499(12)
C9 C10 . 1.500(10)
C10 H10A . 0.96
C10 H10B . 0.96
C10 H10C . 0.96
C11 H11A . 0.96
C11 H11B . 0.96
C11 H11C . 0.96
O4 H4A . 0.94(2)
O4 H4B . 0.95(2)
O5 Li1 2_666 1.980(12)
O5 H5A . 0.95(2)
O5 H5B . 0.95(2)

loop_
_geom_torsion_atom_site_label_1
_geom_torsion_atom_site_label_2
_geom_torsion_atom_site_label_3
_geom_torsion_atom_site_label_4
_geom_torsion_site_symmetry_1
_geom_torsion_site_symmetry_4
_geom_torsion
O4 Li1 O1 C1 . . -107(3)
O5 Li1 O1 C1 2_666 . 27(3)
O5 Li1 O1 C1 . . 130(3)
Li1 Li1 O1 C1 2_666 . 77(3)
Li1 O1 C1 C6 . . 69(3)
Li1 O1 C1 C2 . . -104(3)
O1 C1 C2 C3 . . 178.7(5)
C6 C1 C2 C3 . . 4.7(8)
O1 C1 C2 C7A . . 0(3)
C6 C1 C2 C7A . . -174(3)
O1 C1 C2 Cl2B . . -0.1(8)
C6 C1 C2 Cl2B . . -174.0(5)
C7A C2 C3 C8A . . 4(4)
C1 C2 C3 C8A . . -175(2)
Cl2B C2 C3 C8A . . 4(3)
C7A C2 C3 C4 . . 179(3)
C1 C2 C3 C4 . . 0.1(8)
Cl2B C2 C3 C4 . . 178.9(5)
C1 C2 C3 Cl1B . . -177.9(4)
Cl2B C2 C3 Cl1B . . 0.8(7)
C2 C3 C4 O2 . . 176.6(5)
C8A C3 C4 O2 . . -8(2)
Cl1B C3 C4 O2 . . -5.3(7)
C2 C3 C4 C5 . . -3.7(8)
C8A C3 C4 C5 . . 171(2)
Cl1B C3 C4 C5 . . 174.4(4)
O2 C4 C5 C6 . . -177.9(5)
C3 C4 C5 C6 . . 2.4(8)
O2 C4 C5 C8B . . 3.5(12)
C3 C4 C5 C8B . . -176.2(10)
O2 C4 C5 Cl1A . . 9.8(8)
C3 C4 C5 Cl1A . . -169.9(5)
C8B C5 C6 C1 . . -179.0(11)
C4 C5 C6 C1 . . 2.6(9)
Cl1A C5 C6 C1 . . 174.8(5)
C8B C5 C6 C7B . . -5.3(18)
C4 C5 C6 C7B . . 176.2(13)
C4 C5 C6 Cl2A . . -175.9(6)
Cl1A C5 C6 Cl2A . . -3.6(8)
O1 C1 C6 C5 . . -179.9(6)
C2 C1 C6 C5 . . -6.0(8)
O1 C1 C6 C7B . . 5.9(14)
C2 C1 C6 C7B . . 179.8(12)
O1 C1 C6 Cl2A . . -1.5(9)
C2 C1 C6 Cl2A . . 172.4(5)
O1 Li1 O5 Li1 . 2_666 -111.0(8)
O4 Li1 O5 Li1 . 2_666 119.6(6)
